data_4323277
loop_
_publ_author_name
'A. D\"ohring'
'R. Goddard'
'P. W. Jolly'
'C. Kr\"uger'
'V. R. Polyakov'

_publ_section_title
;
 Monomer-Trimer Isomerism in 3-Substituted Pentane-2,4-dione Derivatives
 of Nickel(II)
;
_journal_name_full 'Inorganic Chemistry'
_journal_page_first 177
_journal_page_last 183
_journal_paper_doi 10.1021/ic960441c
_journal_volume 36
_journal_year 1997
_chemical_formula_sum 'C26 H42 Ni O4'
_chemical_formula_weight 477.31
_chemical_name_common 'number 5'
_chemical_name_systematic
;
 ?
;
_space_group_IT_number 2
_symmetry_cell_setting triclinic
_symmetry_Int_Tables_number 2
_symmetry_space_group_name_Hall '-P 1'
_symmetry_space_group_name_H-M 'P -1'
_atom_sites_solution_hydrogens geom
_atom_sites_solution_primary direct
_atom_sites_solution_secondary difmap
_audit_creation_method SHELXL
_cell_angle_alpha 89.480(4)
_cell_angle_beta 88.240(4)
_cell_angle_gamma 77.299(10)
_cell_formula_units_Z 1
_cell_length_a 4.8449(5)
_cell_length_b 8.3202(8)
_cell_length_c 16.7918(11)
_cell_measurement_reflns_used 25
_cell_measurement_temperature 293(2)
_cell_measurement_theta_max 44.6
_cell_measurement_theta_min 18.7
_cell_volume 660.01(11)
_computing_structure_refinement 'SHELXL-93 (Sheldrick, 1993)'
_computing_structure_solution 'SHELXS-86 (Sheldrick, 1990)'
_diffrn_ambient_temperature 293(2)
_diffrn_radiation_monochromator graphite
_diffrn_radiation_source 'fine-focus sealed tube'
_diffrn_radiation_type CuK\a
_diffrn_radiation_wavelength 1.54178
_diffrn_reflns_av_R_equivalents 0.002
_diffrn_reflns_av_sigmaI/netI 0.1536
_diffrn_reflns_limit_h_max 6
_diffrn_reflns_limit_h_min -5
_diffrn_reflns_limit_k_max 10
_diffrn_reflns_limit_k_min -10
_diffrn_reflns_limit_l_max 21
_diffrn_reflns_limit_l_min 0
_diffrn_reflns_number 2736
_diffrn_reflns_theta_max 74.96
_diffrn_reflns_theta_min 2.63
_exptl_absorpt_coefficient_mu 1.264
_exptl_crystal_colour pink
_exptl_crystal_density_diffrn 1.201
_exptl_crystal_F_000 258
_exptl_crystal_size_max 0.56
_exptl_crystal_size_mid 0.07
_exptl_crystal_size_min 0.07
_refine_diff_density_max 0.588
_refine_diff_density_min -0.561
_refine_diff_density_rms 0.071
_refine_ls_extinction_method none
_refine_ls_goodness_of_fit_all 1.153
_refine_ls_goodness_of_fit_obs 1.186
_refine_ls_matrix_type full
_refine_ls_number_parameters 215
_refine_ls_number_reflns 2651
_refine_ls_number_restraints 1
_refine_ls_restrained_S_all 1.153
_refine_ls_restrained_S_obs 1.185
_refine_ls_R_factor_all 0.0564
_refine_ls_R_factor_obs 0.0524
_refine_ls_shift/esd_max -0.244
_refine_ls_shift/esd_mean 0.017
_refine_ls_structure_factor_coef Fsqd
_refine_ls_weighting_details 'w=1/[\s^2^(Fo^2^)+(0.0956P)^2^+0.0659P] where P=(Fo^2^+2Fc^2^)/3'
_refine_ls_weighting_scheme calc
_refine_ls_wR_factor_all 0.1538
_refine_ls_wR_factor_obs 0.1504
_reflns_number_observed 2417
_reflns_number_total 2651
_reflns_observed_criterion >2sigma(I)
_cod_data_source_file ic960441c_2.cif
_cod_data_source_block 2057
_cod_depositor_comments
;
The following automatic conversions were performed:

'_refine_ls_weighting_scheme' value 'calc
w=1/[\s^2^(Fo^2^)+(0.0956P)^2^+0.0659P] where P=(Fo^2^+2Fc^2^)/3' was
changed to 'calc'. New tag '_refine_ls_weighting_details' was
created. The value of the new tag was set to
'w=1/[\s^2^(Fo^2^)+(0.0956P)^2^+0.0659P] where P=(Fo^2^+2Fc^2^)/3'.

Automatic conversion script
Id: cif_fix_values 3143 2015-03-26 13:38:13Z robertas 
;
_cod_database_code 4323277

loop_
_symmetry_equiv_pos_as_xyz
'x, y, z'
'-x, -y, -z'

loop_
_atom_site_aniso_label
_atom_site_aniso_U_11
_atom_site_aniso_U_22
_atom_site_aniso_U_33
_atom_site_aniso_U_23
_atom_site_aniso_U_13
_atom_site_aniso_U_12
Ni1 0.0504(3) 0.0556(3) 0.0468(3) 0.0058(2) -0.0015(2) -0.0184(2)
O1 0.0585(9) 0.0579(8) 0.0560(8) 0.0038(6) 0.0033(6) -0.0189(7)
O2 0.0592(9) 0.0583(8) 0.0544(8) 0.0054(6) 0.0032(6) -0.0184(7)
C1 0.079(2) 0.068(2) 0.073(2) -0.0061(13) 0.0153(14) -0.0187(13)
C2 0.0497(11) 0.0670(12) 0.0493(10) 0.0034(9) -0.0029(8) -0.0187(9)
C3 0.0493(11) 0.0670(12) 0.0483(10) 0.0077(9) -0.0054(8) -0.0216(9)
C4 0.0567(12) 0.0624(12) 0.0511(10) 0.0106(9) -0.0064(8) -0.0225(9)
C5 0.090(2) 0.0633(15) 0.080(2) 0.0082(13) 0.011(2) -0.0302(14)
C6 0.0508(12) 0.0752(14) 0.0525(11) 0.0063(10) -0.0035(9) -0.0245(11)
C7 0.0527(13) 0.0773(15) 0.0541(12) 0.0073(10) -0.0033(9) -0.0236(11)
C8 0.0550(13) 0.081(2) 0.0535(12) 0.0069(10) -0.0025(9) -0.0249(11)
C9 0.064(2) 0.088(2) 0.0542(12) 0.0042(11) -0.0035(10) -0.0278(13)
C10 0.074(2) 0.089(2) 0.0565(13) 0.0106(12) -0.0044(11) -0.0295(14)
C11 0.089(2) 0.124(3) 0.0591(15) 0.011(2) -0.0099(14) -0.038(2)
C12 0.107(3) 0.128(3) 0.069(2) 0.018(2) -0.001(2) -0.027(2)
C13 0.155(5) 0.134(4) 0.089(3) 0.027(3) 0.023(3) -0.002(3)

loop_
_atom_site_label
_atom_site_type_symbol
_atom_site_fract_x
_atom_site_fract_y
_atom_site_fract_z
_atom_site_U_iso_or_equiv
_atom_site_thermal_displace_type
_atom_site_occupancy
_atom_site_calc_flag
_atom_site_refinement_flags
_atom_site_disorder_group
Ni1 Ni 0.0000 0.5000 0.5000 0.0499(2) Uani 1 d S .
O1 O 0.2614(3) 0.3666(2) 0.43493(9) 0.0567(4) Uani 1 d . .
O2 O 0.1084(3) 0.6889(2) 0.46870(9) 0.0566(4) Uani 1 d . .
C1 C 0.6366(8) 0.2677(4) 0.3461(2) 0.0731(7) Uani 1 d . .
C2 C 0.4460(5) 0.4098(3) 0.38710(13) 0.0544(5) Uani 1 d . .
C3 C 0.4719(5) 0.5725(3) 0.37463(13) 0.0535(5) Uani 1 d . .
C4 C 0.3054(5) 0.7017(3) 0.41712(13) 0.0552(5) Uani 1 d . .
C5 C 0.3411(8) 0.8760(4) 0.4083(2) 0.0759(8) Uani 1 d . .
C6 C 0.6876(5) 0.6064(3) 0.31169(14) 0.0578(5) Uani 1 d . .
C7 C 0.5670(5) 0.6309(4) 0.22839(14) 0.0600(5) Uani 1 d . .
C8 C 0.7674(5) 0.6774(3) 0.16544(14) 0.0617(6) Uani 1 d . .
C9 C 0.6464(6) 0.6900(4) 0.08253(15) 0.0670(6) Uani 1 d . .
C10 C 0.8304(7) 0.7453(4) 0.0182(2) 0.0715(7) Uani 1 d . .
C11 C 0.7026(8) 0.7528(6) -0.0639(2) 0.0883(9) Uani 1 d . .
C12 C 0.8833(8) 0.7976(4) -0.1303(2) 0.1011(11) Uani 1 d . .
H12 H 1.0750(8) 0.7349(4) -0.1329(2) 0.080 Uiso 1 d R .
C13 C 0.8217(8) 0.9035(4) -0.1819(2) 0.131(2) Uani 1 d RD .
H13' H 0.6265(8) 0.9586(4) -0.1857(2) 0.080 Uiso 1 d RD .
H8 H 0.7807(64) 0.7877(38) 0.1799(18) 0.071(8) Uiso 1 d . .
H9 H 0.6180(73) 0.5893(42) 0.0699(20) 0.086(10) Uiso 1 d . .
H10 H 0.8481(65) 0.8564(42) 0.0301(18) 0.078(9) Uiso 1 d . .
H7 H 0.5204(66) 0.5366(40) 0.2156(19) 0.080(9) Uiso 1 d . .
H6 H 0.8589(68) 0.5172(38) 0.3141(18) 0.072(8) Uiso 1 d . .
H6' H 0.7517(67) 0.6985(38) 0.3272(18) 0.072(8) Uiso 1 d . .
H7' H 0.3891(70) 0.7134(37) 0.2307(18) 0.077(9) Uiso 1 d . .
H5 H 0.3276(82) 0.9108(47) 0.3518(25) 0.098(11) Uiso 1 d . .
H1 H 0.6065(99) 0.1768(64) 0.3534(28) 0.120(15) Uiso 1 d . .
H8' H 0.9703(75) 0.5946(42) 0.1696(21) 0.089(10) Uiso 1 d . .
H10' H 1.0424(81) 0.6644(45) 0.0215(23) 0.101(11) Uiso 1 d . .
H5' H 0.2221(86) 0.9423(46) 0.4427(24) 0.104(13) Uiso 1 d . .
H1' H 0.6366(104) 0.2745(61) 0.3009(32) 0.127(18) Uiso 1 d . .
H11 H 0.6682(99) 0.6224(67) -0.0690(33) 0.149(18) Uiso 1 d . .
H5" H 0.5147(123) 0.8847(61) 0.4227(31) 0.145(19) Uiso 1 d . .
H9' H 0.4470(73) 0.7695(39) 0.0838(19) 0.078(9) Uiso 1 d . .
H13 H 0.9774(70) 0.9138(61) -0.2169(25) 0.148(18) Uiso 1 d D .
H11' H 0.5491(84) 0.8394(44) -0.0603(21) 0.087(11) Uiso 1 d . .
H1" H 0.8298(98) 0.2417(54) 0.3693(26) 0.116(13) Uiso 1 d . .

loop_
_atom_type_symbol
_atom_type_description
_atom_type_scat_dispersion_real
_atom_type_scat_dispersion_imag
_atom_type_scat_source
C C 0.0181 0.0091 'International Tables Vol C Tables 4.2.6.8 and 6.1.1.4'
H H 0.0000 0.0000 'International Tables Vol C Tables 4.2.6.8 and 6.1.1.4'
Ni Ni -3.0029 0.5091 'International Tables Vol C Tables 4.2.6.8 and 6.1.1.4'
O O 0.0492 0.0322 'International Tables Vol C Tables 4.2.6.8 and 6.1.1.4'

loop_
_geom_angle_atom_site_label_1
_geom_angle_atom_site_label_2
_geom_angle_atom_site_label_3
_geom_angle
_geom_angle_site_symmetry_1
_geom_angle_site_symmetry_3
_geom_angle_publ_flag
O1 Ni1 O1 180.0 2_566 . ?
O1 Ni1 O2 85.83(7) 2_566 . ?
O1 Ni1 O2 94.17(7) . . ?
O1 Ni1 O2 94.17(7) 2_566 2_566 ?
O1 Ni1 O2 85.83(7) . 2_566 ?
O2 Ni1 O2 180.0 . 2_566 ?
C4 O2 Ni1 127.1(2) . . ?
C2 O1 Ni1 127.5(2) . . ?
C2 C1 H1 118.2(32) . . ?
C2 C1 H1' 113.6(37) . . ?
H1 C1 H1' 102.1(45) . . ?
C2 C1 H1" 111.7(26) . . ?
H1 C1 H1" 95.3(37) . . ?
H1' C1 H1" 114.5(44) . . ?
O1 C2 C3 124.5(2) . . ?
O1 C2 C1 113.2(2) . . ?
C3 C2 C1 122.3(2) . . ?
C4 C3 C2 121.4(2) . . ?
C4 C3 C6 119.9(2) . . ?
C2 C3 C6 118.7(2) . . ?
O2 C4 C3 125.3(2) . . ?
O2 C4 C5 112.3(2) . . ?
C3 C4 C5 122.3(2) . . ?
C4 C5 H5 110.5(23) . . ?
C4 C5 H5' 110.0(24) . . ?
H5 C5 H5' 115.4(30) . . ?
C4 C5 H5" 111.0(32) . . ?
H5 C5 H5" 105.5(40) . . ?
H5' C5 H5" 104.2(37) . . ?
C7 C6 C3 112.8(2) . . ?
C7 C6 H6 112.9(18) . . ?
C3 C6 H6 108.4(18) . . ?
C7 C6 H6' 110.7(18) . . ?
C3 C6 H6' 108.5(19) . . ?
H6 C6 H6' 103.0(25) . . ?
C8 C7 C6 114.3(2) . . ?
C8 C7 H7 110.5(21) . . ?
C6 C7 H7 106.5(20) . . ?
C8 C7 H7' 110.4(19) . . ?
C6 C7 H7' 109.2(18) . . ?
H7 C7 H7' 105.5(27) . . ?
C7 C8 C9 112.6(2) . . ?
C7 C8 H8 104.1(18) . . ?
C9 C8 H8 106.4(18) . . ?
C7 C8 H8' 108.9(19) . . ?
C9 C8 H8' 114.2(19) . . ?
H8 C8 H8' 110.1(26) . . ?
C10 C9 C8 114.9(2) . . ?
C10 C9 H9 109.2(22) . . ?
C8 C9 H9 107.4(21) . . ?
C10 C9 H9' 109.3(18) . . ?
C8 C9 H9' 109.5(18) . . ?
H9 C9 H9' 106.1(28) . . ?
C9 C10 C11 112.8(3) . . ?
C9 C10 H10 108.7(19) . . ?
C11 C10 H10 106.3(18) . . ?
C9 C10 H10' 107.2(20) . . ?
C11 C10 H10' 114.1(20) . . ?
H10 C10 H10' 107.5(27) . . ?
C12 C11 C10 114.9(3) . . ?
C12 C11 H11 113.0(27) . . ?
C10 C11 H11 100.7(27) . . ?
C12 C11 H11' 104.9(24) . . ?
C10 C11 H11' 103.9(23) . . ?
H11 C11 H11' 119.4(32) . . ?
C13 C12 C11 129.1(2) . . ?
C13 C12 H12 115.4 . . ?
C11 C12 H12 115.5(2) . . ?
C12 C13 H13' 117.9 . . ?
C12 C13 H13 114.1(30) . . ?
H13' C13 H13 127.8(30) . . ?

loop_
_geom_bond_atom_site_label_1
_geom_bond_atom_site_label_2
_geom_bond_distance
_geom_bond_site_symmetry_2
_geom_bond_publ_flag
Ni1 O1 1.830(2) 2_566 ?
Ni1 O1 1.830(2) . ?
Ni1 O2 1.8308(15) . ?
Ni1 O2 1.8308(15) 2_566 ?
O2 C4 1.290(3) . ?
O1 C2 1.291(3) . ?
C1 C2 1.490(4) . ?
C1 H1 0.81(5) . ?
C1 H1' 0.76(5) . ?
C1 H1" 1.00(5) . ?
C2 C3 1.400(3) . ?
C3 C4 1.383(3) . ?
C3 C6 1.531(3) . ?
C4 C5 1.504(3) . ?
C5 H5 0.99(4) . ?
C5 H5' 0.90(4) . ?
C5 H5" 0.90(6) . ?
C6 C7 1.527(3) . ?
C6 H6 0.99(3) . ?
C6 H6' 0.93(3) . ?
C7 C8 1.518(3) . ?
C7 H7 0.89(3) . ?
C7 H7' 0.98(3) . ?
C8 C9 1.521(3) . ?
C8 H8 0.97(3) . ?
C8 H8' 1.07(3) . ?
C9 C10 1.512(4) . ?
C9 H9 0.91(4) . ?
C9 H9' 1.04(3) . ?
C10 C11 1.523(4) . ?
C10 H10 0.97(3) . ?
C10 H10' 1.10(4) . ?
C11 C12 1.492(4) . ?
C11 H11 1.14(6) . ?
C11 H11' 0.92(4) . ?
C12 C13 1.23 . ?
C12 H12 0.96 . ?
C13 H13' 0.96 . ?
C13 H13 0.960(10) . ?

loop_
_geom_torsion_atom_site_label_1
_geom_torsion_atom_site_label_2
_geom_torsion_atom_site_label_3
_geom_torsion_atom_site_label_4
_geom_torsion
_geom_torsion_site_symmetry_1
_geom_torsion_site_symmetry_2
_geom_torsion_site_symmetry_3
_geom_torsion_site_symmetry_4
_geom_torsion_publ_flag
C3 C6 C7 C8 175.7(2) . . . . ?
C6 C7 C8 C9 176.4(2) . . . . ?
C7 C8 C9 C10 176.7(2) . . . . ?
C8 C9 C10 C11 178.9(3) . . . . ?
C9 C10 C11 C12 -176.7(3) . . . . ?
C10 C11 C12 C13 -129.2(3) . . . . ?
